data_7239983
loop_
_publ_author_name
'Pham, Thuy Trang'
'Chen, Xi'
'S\"ohnel, Tilo'
'Yan, Ning'
'Sperry, Jonathan'

_publ_section_title
;
 Haber-independent, diversity-oriented synthesis of nitrogen compounds
 from biorenewable chitin
;
_journal_issue 6
_journal_name_full 'Green Chemistry'
_journal_page_first 1978
_journal_page_last 1984
_journal_paper_doi 10.1039/D0GC00208A
_journal_volume 22
_journal_year 2020
_chemical_formula_moiety 'C8 H11 N O3'
_chemical_formula_sum 'C8 H11 N O3'
_chemical_formula_weight 169.18
_chemical_melting_point 137.5(6)
_chemical_name_systematic TR67.0U
_space_group_crystal_system orthorhombic
_space_group_IT_number 61
_space_group_name_Hall '-P 2ac 2ab'
_space_group_name_H-M_alt 'P b c a'
_atom_sites_solution_hydrogens mixed
_audit_creation_date 2019-11-08
_audit_creation_method
;
Olex2 1.2
(compiled 2018.05.29 svn.r3510 for OlexSys, GUI svn.r5506)
;
_audit_update_record
;
2020-01-06 deposited with the CCDC.	2020-02-25 downloaded from the CCDC.
;
_cell_angle_alpha 90
_cell_angle_beta 90
_cell_angle_gamma 90
_cell_formula_units_Z 8
_cell_length_a 11.7246(3)
_cell_length_b 8.3285(2)
_cell_length_c 16.9656(5)
_cell_measurement_reflns_used 4055
_cell_measurement_temperature 106(7)
_cell_measurement_theta_max 74.6000
_cell_measurement_theta_min 5.1960
_cell_volume 1656.66(8)
_computing_cell_refinement 'CrysAlisPro 1.171.39.44a (Rigaku OD, 2018)'
_computing_data_collection 'CrysAlisPro 1.171.39.44a (Rigaku OD, 2018)'
_computing_data_reduction 'CrysAlisPro 1.171.39.44a (Rigaku OD, 2018)'
_computing_molecular_graphics 'Olex2 (Dolomanov et al., 2009)'
_computing_publication_material 'Olex2 (Dolomanov et al., 2009)'
_computing_structure_refinement 'ShelXL (Sheldrick, 2015)'
_computing_structure_solution 'SHELXT 2014/5 (Sheldrick, 2014)'
_diffrn_ambient_environment N~2~
_diffrn_ambient_temperature 106(7)
_diffrn_detector 'CCD plate'
_diffrn_detector_type 'Pilatus 200K'
_diffrn_measured_fraction_theta_full 0.998
_diffrn_measured_fraction_theta_max 0.998
_diffrn_measurement_details
;
List of Runs (angles in degrees, time in seconds):

  # Type    Start    End  Width  t~exp~   \w     \q     \k     \f   Frames
#--------------------------------------------------------------------------
  1  \w    -43.00 -18.00   0.50    0.10    --  -47.48 -82.00 -80.00   50
  2  \w   -118.00 -70.00   0.50    0.10    --  -47.48 -82.00 -80.00   96
  3  \w    -66.00  27.00   0.50    0.10    --  -47.48  57.00  30.00  186
  4  \w    -59.00 -14.00   0.50    0.41    --  -90.25 111.00 -60.00   90
  5  \w   -121.00 -91.00   0.50    0.41    --  -90.25  93.00 -67.00   60
  6  \w   -118.00 -77.00   0.50    0.10    --  -47.48-125.00 -30.00   82
  7  \w     28.00  73.00   0.50    0.41    --  102.39 -82.00 -80.00   90
  8  \w     70.00  96.00   0.50    0.41    --  102.39-111.00 -90.00   52
  9  \w    132.00 177.00   0.50    0.41    --  102.39  30.00 -90.00   90
 10  \w    116.00 156.00   0.50    0.41    --  102.39  93.00 -67.00   80
 11  \w    139.00 176.00   0.50    0.41    --  102.39 111.00-180.00   74
 12  \w     99.00 171.00   0.50    0.41    --  102.39  51.00-171.00  144
 13  \w     85.00 126.00   0.50    0.41    --  102.39  30.00 -90.00   82
;
_diffrn_measurement_device 'four-circle diffractometer'
_diffrn_measurement_device_type 'XtaLAB Synergy, Dualflex, Pilatus 200K'
_diffrn_measurement_method '\w scans'
_diffrn_orient_matrix_type 'CrysAlisPro convention (1999,Acta A55,543-557)'
_diffrn_orient_matrix_UB_11 -0.0350493000
_diffrn_orient_matrix_UB_12 0.0948774000
_diffrn_orient_matrix_UB_13 0.0741419000
_diffrn_orient_matrix_UB_21 0.0738309000
_diffrn_orient_matrix_UB_22 0.1425360000
_diffrn_orient_matrix_UB_23 -0.0272177000
_diffrn_orient_matrix_UB_31 -0.1028438000
_diffrn_orient_matrix_UB_32 0.0700644000
_diffrn_orient_matrix_UB_33 -0.0448231000
_diffrn_radiation_monochromator mirror
_diffrn_radiation_probe x-ray
_diffrn_radiation_type CuK\a
_diffrn_radiation_wavelength 1.54184
_diffrn_reflns_av_R_equivalents 0.0320
_diffrn_reflns_av_unetI/netI 0.0295
_diffrn_reflns_Laue_measured_fraction_full 0.998
_diffrn_reflns_Laue_measured_fraction_max 0.998
_diffrn_reflns_limit_h_max 11
_diffrn_reflns_limit_h_min -14
_diffrn_reflns_limit_k_max 9
_diffrn_reflns_limit_k_min -7
_diffrn_reflns_limit_l_max 19
_diffrn_reflns_limit_l_min -20
_diffrn_reflns_number 5662
_diffrn_reflns_point_group_measured_fraction_full 0.998
_diffrn_reflns_point_group_measured_fraction_max 0.998
_diffrn_reflns_theta_full 67.684
_diffrn_reflns_theta_max 67.695
_diffrn_reflns_theta_min 6.441
_diffrn_source 'micro-focus sealed X-ray tube'
_diffrn_source_type 'PhotonJet (Cu) X-ray Source'
_exptl_absorpt_coefficient_mu 0.875
_exptl_absorpt_correction_T_max 1.00000
_exptl_absorpt_correction_T_min 0.88148
_exptl_absorpt_correction_type multi-scan
_exptl_absorpt_process_details
;
CrysAlisPro 1.171.39.44a (Rigaku Oxford Diffraction, 2018)
Empirical absorption correction using spherical harmonics,
 implemented in SCALE3 ABSPACK scaling algorithm.
;
_exptl_crystal_colour colorless
_exptl_crystal_density_diffrn 1.357
_exptl_crystal_description plate
_exptl_crystal_F_000 720
_exptl_crystal_recrystallization_method 'Re-crystallisation from solvent: ethylacetate + light petroleum'
_exptl_crystal_size_max 0.14
_exptl_crystal_size_mid 0.14
_exptl_crystal_size_min 0.05
_refine_diff_density_max 0.214
_refine_diff_density_min -0.209
_refine_diff_density_rms 0.044
_refine_ls_extinction_method none
_refine_ls_goodness_of_fit_ref 1.085
_refine_ls_hydrogen_treatment mixed
_refine_ls_matrix_type full
_refine_ls_number_parameters 119
_refine_ls_number_reflns 1491
_refine_ls_number_restraints 0
_refine_ls_restrained_S_all 1.085
_refine_ls_R_factor_all 0.0425
_refine_ls_R_factor_gt 0.0375
_refine_ls_shift/su_max 0.000
_refine_ls_shift/su_mean 0.000
_refine_ls_structure_factor_coef Fsqd
_refine_ls_weighting_details 'w=1/[\s^2^(Fo^2^)+(0.0479P)^2^+0.5427P] where P=(Fo^2^+2Fc^2^)/3'
_refine_ls_weighting_scheme calc
_refine_ls_wR_factor_gt 0.0945
_refine_ls_wR_factor_ref 0.0977
_reflns_Friedel_coverage 0.000
_reflns_number_gt 1325
_reflns_number_total 1491
_reflns_threshold_expression 'I > 2\s(I)'
_cod_data_source_file d0gc00208a2.cif
_cod_data_source_block tr67_ou
_cod_depositor_comments
;
The following automatic conversions were performed:

data item '_chemical_melting_point' value '136.9-138.1' was changed
to '137.5(6)' -- the average value was taken and precision was
estimated.

Automatic conversion script
Id: cif_fix_values 7556 2019-12-06 15:28:31Z antanas 

 Adding full bibliography for 7239983--7239986.cif.

 Adding full bibliography for 7239983--7239986.cif.
;
_cod_database_code 7239983
_shelx_shelxl_version_number 2016/6
_chemical_oxdiff_formula C8H11NO3
_shelx_space_group_comment
;
The symmetry employed for this shelxl refinement is uniquely defined
by the following loop, which should always be used as a source of
symmetry information in preference to the above space-group names.
They are only intended as comments.
;
_shelx_estimated_absorpt_t_max 0.958
_shelx_estimated_absorpt_t_min 0.887
_reflns_odcompleteness_completeness 99.89
_reflns_odcompleteness_iscentric 1
_reflns_odcompleteness_theta 67.62
_olex2_refinement_description
;
1. Fixed Uiso
 At 1.2 times of:
  All C(H) groups
 At 1.5 times of:
  All C(H,H,H) groups
2.a Ternary CH refined with riding coordinates:
 C2(H2A), C4(H4)
2.b Aromatic/amide H refined with riding coordinates:
 C6(H6)
2.c Idealised Me refined as rotating group:
 C3(H3A,H3B,H3C), C8(H8A,H8B,H8C)
;
_olex2_submission_special_instructions 'No special instructions were received'
_oxdiff_exptl_absorpt_empirical_details
;
Empirical correction (ABSPACK) includes:
- Absorption correction using spherical harmonics
- Frame scaling
;
_oxdiff_exptl_absorpt_empirical_full_max 1.124
_oxdiff_exptl_absorpt_empirical_full_min 0.891

loop_
_space_group_symop_operation_xyz
'x, y, z'
'-x+1/2, -y, z+1/2'
'-x, y+1/2, -z+1/2'
'x+1/2, -y+1/2, -z'
'-x, -y, -z'
'x-1/2, y, -z-1/2'
'x, -y-1/2, z-1/2'
'-x-1/2, y-1/2, z'

loop_
_atom_site_label
_atom_site_type_symbol
_atom_site_fract_x
_atom_site_fract_y
_atom_site_fract_z
_atom_site_U_iso_or_equiv
_atom_site_adp_type
_atom_site_occupancy
_atom_site_site_symmetry_order
_atom_site_calc_flag
_atom_site_refinement_flags_posn
_atom_site_refinement_flags_adp
_atom_site_refinement_flags_occupancy
_atom_site_disorder_assembly
_atom_site_disorder_group
O1 O 0.18163(8) 0.13614(12) 0.68774(6) 0.0263(3) Uani 1 1 d . . . . .
O2 O 0.47686(8) 0.47485(12) 0.59671(6) 0.0233(3) Uani 1 1 d . . . . .
H2 H 0.4385(18) 0.538(2) 0.6286(12) 0.044(5) Uiso 1 1 d . . . . .
O3 O 0.11837(8) 0.50877(15) 0.45549(6) 0.0355(3) Uani 1 1 d . . . . .
N1 N 0.30777(10) 0.46093(15) 0.47313(7) 0.0219(3) Uani 1 1 d . . . . .
H1 H 0.3743(16) 0.482(2) 0.4561(10) 0.029(4) Uiso 1 1 d . . . . .
C1 C 0.24239(11) 0.22159(16) 0.64556(8) 0.0226(3) Uani 1 1 d . . . . .
C2 C 0.36760(11) 0.25593(17) 0.66198(8) 0.0239(3) Uani 1 1 d . . . . .
H2A H 0.370486 0.338281 0.703197 0.029 Uiso 1 1 calc R . . . .
C3 C 0.43648(12) 0.11349(19) 0.69120(9) 0.0311(4) Uani 1 1 d . . . . .
H3A H 0.399174 0.066719 0.736031 0.047 Uiso 1 1 calc GR . . . .
H3B H 0.511416 0.148759 0.706039 0.047 Uiso 1 1 calc GR . . . .
H3C H 0.442402 0.034928 0.649994 0.047 Uiso 1 1 calc GR . . . .
C4 C 0.40917(11) 0.33459(16) 0.58517(8) 0.0214(3) Uani 1 1 d . . . . .
H4 H 0.453745 0.255842 0.555279 0.026 Uiso 1 1 calc R . . . .
C5 C 0.29992(11) 0.37055(16) 0.54032(8) 0.0210(3) Uani 1 1 d . . . . .
C6 C 0.20762(11) 0.30434(17) 0.57503(8) 0.0232(3) Uani 1 1 d . . . . .
H6 H 0.133225 0.311107 0.556316 0.028 Uiso 1 1 calc R . . . .
C7 C 0.21601(12) 0.52638(18) 0.43307(8) 0.0247(3) Uani 1 1 d . . . . .
C8 C 0.24632(13) 0.61787(19) 0.35999(8) 0.0284(4) Uani 1 1 d . . . . .
H8A H 0.246379 0.546321 0.315628 0.043 Uiso 1 1 calc GR . . . .
H8B H 0.320708 0.664453 0.365994 0.043 Uiso 1 1 calc GR . . . .
H8C H 0.191294 0.701466 0.351525 0.043 Uiso 1 1 calc GR . . . .

loop_
_atom_site_aniso_label
_atom_site_aniso_U_11
_atom_site_aniso_U_22
_atom_site_aniso_U_33
_atom_site_aniso_U_23
_atom_site_aniso_U_13
_atom_site_aniso_U_12
O1 0.0224(5) 0.0304(5) 0.0262(5) 0.0008(4) 0.0058(4) -0.0049(4)
O2 0.0174(5) 0.0298(5) 0.0227(5) -0.0014(4) 0.0012(4) -0.0048(4)
O3 0.0177(5) 0.0585(7) 0.0304(6) 0.0055(5) -0.0001(4) -0.0012(5)
N1 0.0155(6) 0.0303(6) 0.0199(6) -0.0003(5) 0.0013(5) -0.0033(5)
C1 0.0213(7) 0.0235(7) 0.0229(7) -0.0047(5) 0.0047(5) -0.0018(5)
C2 0.0201(7) 0.0293(7) 0.0221(7) -0.0004(5) 0.0018(5) -0.0033(6)
C3 0.0229(7) 0.0383(9) 0.0319(8) 0.0071(6) -0.0005(6) -0.0026(6)
C4 0.0171(6) 0.0262(7) 0.0207(7) -0.0011(5) 0.0018(5) -0.0014(5)
C5 0.0197(7) 0.0245(7) 0.0187(6) -0.0049(5) 0.0005(5) -0.0015(5)
C6 0.0173(6) 0.0297(7) 0.0226(7) -0.0032(6) 0.0007(5) -0.0032(5)
C7 0.0208(7) 0.0325(8) 0.0207(7) -0.0048(6) -0.0022(5) -0.0018(6)
C8 0.0247(7) 0.0369(8) 0.0235(7) 0.0006(6) -0.0021(6) 0.0029(6)

loop_
_atom_type_symbol
_atom_type_description
_atom_type_scat_dispersion_real
_atom_type_scat_dispersion_imag
_atom_type_scat_source
C C 0.0181 0.0091 'International Tables Vol C Tables 4.2.6.8 and 6.1.1.4'
H H 0.0000 0.0000 'International Tables Vol C Tables 4.2.6.8 and 6.1.1.4'
N N 0.0311 0.0180 'International Tables Vol C Tables 4.2.6.8 and 6.1.1.4'
O O 0.0492 0.0322 'International Tables Vol C Tables 4.2.6.8 and 6.1.1.4'

loop_
_geom_angle_atom_site_label_1
_geom_angle_atom_site_label_2
_geom_angle_atom_site_label_3
_geom_angle
_geom_angle_site_symmetry_1
_geom_angle_site_symmetry_3
_geom_angle_publ_flag
C4 O2 H2 106.7(13) . . ?
C5 N1 H1 117.2(12) . . ?
C5 N1 C7 124.95(12) . . ?
C7 N1 H1 117.8(12) . . ?
O1 C1 C2 123.96(12) . . ?
O1 C1 C6 126.43(12) . . ?
C6 C1 C2 109.60(11) . . ?
C1 C2 H2A 107.2 . . ?
C1 C2 C4 103.33(10) . . ?
C3 C2 C1 115.22(12) . . ?
C3 C2 H2A 107.2 . . ?
C3 C2 C4 116.16(11) . . ?
C4 C2 H2A 107.2 . . ?
C2 C3 H3A 109.5 . . ?
C2 C3 H3B 109.5 . . ?
C2 C3 H3C 109.5 . . ?
H3A C3 H3B 109.5 . . ?
H3A C3 H3C 109.5 . . ?
H3B C3 H3C 109.5 . . ?
O2 C4 C2 114.14(11) . . ?
O2 C4 H4 108.8 . . ?
O2 C4 C5 112.11(11) . . ?
C2 C4 H4 108.8 . . ?
C5 C4 C2 103.95(10) . . ?
C5 C4 H4 108.8 . . ?
N1 C5 C4 117.94(11) . . ?
C6 C5 N1 129.92(12) . . ?
C6 C5 C4 112.14(12) . . ?
C1 C6 H6 125.3 . . ?
C5 C6 C1 109.34(12) . . ?
C5 C6 H6 125.3 . . ?
O3 C7 N1 122.07(14) . . ?
O3 C7 C8 122.95(13) . . ?
N1 C7 C8 114.97(12) . . ?
C7 C8 H8A 109.5 . . ?
C7 C8 H8B 109.5 . . ?
C7 C8 H8C 109.5 . . ?
H8A C8 H8B 109.5 . . ?
H8A C8 H8C 109.5 . . ?
H8B C8 H8C 109.5 . . ?

loop_
_geom_bond_atom_site_label_1
_geom_bond_atom_site_label_2
_geom_bond_distance
_geom_bond_site_symmetry_2
_geom_bond_publ_flag
O1 C1 1.2354(17) . ?
O2 H2 0.88(2) . ?
O2 C4 1.4258(16) . ?
O3 C7 1.2152(17) . ?
N1 H1 0.850(19) . ?
N1 C5 1.3692(18) . ?
N1 C7 1.3844(19) . ?
C1 C2 1.5214(19) . ?
C1 C6 1.440(2) . ?
C2 H2A 0.9800 . ?
C2 C3 1.518(2) . ?
C2 C4 1.5379(18) . ?
C3 H3A 0.9600 . ?
C3 H3B 0.9600 . ?
C3 H3C 0.9600 . ?
C4 H4 0.9800 . ?
C4 C5 1.5196(18) . ?
C5 C6 1.3497(19) . ?
C6 H6 0.9300 . ?
C7 C8 1.498(2) . ?
C8 H8A 0.9600 . ?
C8 H8B 0.9600 . ?
C8 H8C 0.9600 . ?

loop_
_geom_torsion_atom_site_label_1
_geom_torsion_atom_site_label_2
_geom_torsion_atom_site_label_3
_geom_torsion_atom_site_label_4
_geom_torsion
_geom_torsion_site_symmetry_1
_geom_torsion_site_symmetry_2
_geom_torsion_site_symmetry_3
_geom_torsion_site_symmetry_4
_geom_torsion_publ_flag
O1 C1 C2 C3 40.50(19) . . . . ?
O1 C1 C2 C4 168.27(13) . . . . ?
O1 C1 C6 C5 -173.17(13) . . . . ?
O2 C4 C5 N1 47.79(16) . . . . ?
O2 C4 C5 C6 -132.46(12) . . . . ?
N1 C5 C6 C1 -179.25(13) . . . . ?
C1 C2 C4 O2 134.47(11) . . . . ?
C1 C2 C4 C5 12.03(14) . . . . ?
C2 C1 C6 C5 7.36(16) . . . . ?
C2 C4 C5 N1 171.56(11) . . . . ?
C2 C4 C5 C6 -8.69(15) . . . . ?
C3 C2 C4 O2 -98.35(14) . . . . ?
C3 C2 C4 C5 139.21(12) . . . . ?
C4 C5 C6 C1 1.04(16) . . . . ?
C5 N1 C7 O3 0.4(2) . . . . ?
C5 N1 C7 C8 -178.78(12) . . . . ?
C6 C1 C2 C3 -140.01(12) . . . . ?
C6 C1 C2 C4 -12.24(14) . . . . ?
C7 N1 C5 C4 -168.69(12) . . . . ?
C7 N1 C5 C6 11.6(2) . . . . ?
